data_4313353
loop_
_publ_author_name
'Evgeny V. Dikarev'
'Marina A. Petrukhina'
'Xiaojie Li'
'Eric Block'

_publ_section_title
;
 Small Organoselenium Molecules. 1. Dimethyl Selenoxide: Structure,
 Complexation, and Gas-Phase Transformation
;
_journal_name_full 'Inorganic Chemistry'
_journal_page_first 1966
_journal_page_last 1972
_journal_paper_doi 10.1021/ic020556i
_journal_volume 42
_journal_year 2003
_chemical_compound_source synthesized
_chemical_formula_analytical 'not measured'
_chemical_formula_moiety
;
  [Rh2 (O2 C2 F3)4] ((C H3)2 Se O)2
;
_chemical_formula_structural '[Rh2(O2CCF3)4](Me2SeO)2'
_chemical_formula_sum 'C12 H12 F12 O10 Rh2 Se2'
_chemical_formula_weight 907.96
_chemical_melting_point ?
_chemical_name_systematic
;
  Tetrakis(trifluoroacetato)dirhodium(II,II)-bis
  (\n1-dimethylselenoxide,-O)
;
_space_group_IT_number 2
_symmetry_cell_setting triclinic
_symmetry_space_group_name_Hall '-P 1'
_symmetry_space_group_name_H-M 'P -1'
_atom_sites_solution_hydrogens geom
_atom_sites_solution_primary direct
_atom_sites_solution_secondary difmap
_audit_creation_method SHELXL
_cell_angle_alpha 84.477(3)
_cell_angle_beta 88.52(1)
_cell_angle_gamma 87.51(1)
_cell_formula_units_Z 2
_cell_length_a 8.5443(9)
_cell_length_b 9.761(3)
_cell_length_c 14.603(3)
_cell_measurement_reflns_used 250
_cell_measurement_temperature 213(2)
_cell_measurement_theta_max 20.8
_cell_measurement_theta_min 4.0
_cell_volume 1210.8(5)
_computing_cell_refinement 'MADNES (Enraf-Nonius, 1989)'
_computing_data_collection 'MADNES (Enraf-Nonius, 1989)'
_computing_data_reduction 'PROCOR (Kabsch, 1988)'
_computing_molecular_graphics 'SHELXTL V.5 (Siemens, 1994)'
_computing_publication_material CIFTAB
_computing_structure_refinement 'SHELXL-93 (Sheldrick, 1993)'
_computing_structure_solution 'SHELXTL V.5 (Siemens, 1994)'
_diffrn_ambient_temperature 213(2)
_diffrn_measurement_device 'Nonius FAST area detector'
_diffrn_measurement_method 'Ellipsoid-mask fitting'
_diffrn_radiation_monochromator graphite
_diffrn_radiation_source 'fine-focus sealed tube'
_diffrn_radiation_type MoK\a
_diffrn_radiation_wavelength 0.71073
_diffrn_reflns_av_R_equivalents 0.0481
_diffrn_reflns_av_sigmaI/netI 0.0412
_diffrn_reflns_limit_h_max 10
_diffrn_reflns_limit_h_min -8
_diffrn_reflns_limit_k_max 11
_diffrn_reflns_limit_k_min -11
_diffrn_reflns_limit_l_max 17
_diffrn_reflns_limit_l_min -17
_diffrn_reflns_number 7496
_diffrn_reflns_theta_max 25.13
_diffrn_reflns_theta_min 2.39
_diffrn_standards_number 'none (area detector data)'
_exptl_absorpt_coefficient_mu 4.507
_exptl_absorpt_correction_T_max 0.915
_exptl_absorpt_correction_T_min 0.496
_exptl_absorpt_correction_type 'symmetry-related measurements'
_exptl_crystal_colour purple
_exptl_crystal_density_diffrn 2.490
_exptl_crystal_density_meas ?
_exptl_crystal_density_method none
_exptl_crystal_description plate
_exptl_crystal_F_000 860
_exptl_crystal_size_max 0.40
_exptl_crystal_size_mid 0.13
_exptl_crystal_size_min 0.03
_refine_diff_density_max 1.153
_refine_diff_density_min -1.158
_refine_diff_density_rms 0.219
_refine_ls_extinction_coef noref
_refine_ls_extinction_method none
_refine_ls_goodness_of_fit_all 1.065
_refine_ls_goodness_of_fit_obs 1.040
_refine_ls_hydrogen_treatment noref
_refine_ls_matrix_type full
_refine_ls_number_parameters 335
_refine_ls_number_reflns 4031
_refine_ls_number_restraints 54
_refine_ls_restrained_S_all 1.091
_refine_ls_restrained_S_obs 1.044
_refine_ls_R_factor_all 0.0600
_refine_ls_R_factor_obs 0.0497
_refine_ls_shift/esd_max 0.000
_refine_ls_shift/esd_mean 0.000
_refine_ls_structure_factor_coef Fsqd
_refine_ls_weighting_details 'w=1/[\s^2^(Fo^2^)+(0.0530P)^2^+21.9286P] where P=(Fo^2^+2Fc^2^)/3'
_refine_ls_weighting_scheme calc
_refine_ls_wR_factor_all 0.1398
_refine_ls_wR_factor_obs 0.1246
_reflns_number_observed 3552
_reflns_number_total 4031
_reflns_observed_criterion >2sigma(I)
_cod_data_source_file ic020556i_3.cif
_cod_data_source_block Rh2(O2CCF3)4(Me2SeO)2_(3)
_cod_depositor_comments
;
The following automatic conversions were performed:

'_chemical_melting_point' value 'not measured' was changed to '?' -
the value is undefined or not given.

Automatic conversion script
Id: cif_fix_values 1569 2011-02-09 13:29:24Z adriana 

The following automatic conversions were performed:

'_exptl_crystal_density_meas' value 'not measured' was changed to '?'
- the value is perceived as not measured.

Automatic conversion script
Id: cif_fix_values 3008 2015-01-20 13:52:24Z robertas 

The following automatic conversions were performed:

'_refine_ls_weighting_scheme' value 'calc
w=1/[\s^2^(Fo^2^)+(0.0530P)^2^+21.9286P] where P=(Fo^2^+2Fc^2^)/3'
was changed to 'calc'. New tag '_refine_ls_weighting_details' was
created. The value of the new tag was set to
'w=1/[\s^2^(Fo^2^)+(0.0530P)^2^+21.9286P] where P=(Fo^2^+2Fc^2^)/3'.

Automatic conversion script
Id: cif_fix_values 3143 2015-03-26 13:38:13Z robertas 
;
_cod_database_code 4313353

loop_
_symmetry_equiv_pos_as_xyz
'x, y, z'
'-x, -y, -z'

loop_
_atom_site_aniso_label
_atom_site_aniso_U_11
_atom_site_aniso_U_22
_atom_site_aniso_U_33
_atom_site_aniso_U_23
_atom_site_aniso_U_13
_atom_site_aniso_U_12
Rh1 0.0135(4) 0.0210(3) 0.0128(3) -0.0060(2) 0.0004(2) -0.0040(3)
O1 0.020(2) 0.024(2) 0.020(2) -0.009(2) 0.004(2) 0.003(2)
O2 0.023(3) 0.026(3) 0.024(3) -0.006(3) 0.002(2) -0.009(3)
O3 0.020(2) 0.024(2) 0.016(2) -0.007(2) 0.004(2) -0.001(2)
O4 0.031(4) 0.029(3) 0.022(3) -0.002(3) 0.002(3) -0.013(3)
C1 0.016(4) 0.022(4) 0.016(4) -0.001(3) 0.002(3) -0.009(3)
C2 0.016(5) 0.020(4) 0.024(4) -0.002(3) 0.003(3) 0.000(3)
C3 0.014(5) 0.041(5) 0.027(5) -0.001(4) -0.001(4) -0.007(4)
C4 0.026(5) 0.025(5) 0.033(5) -0.001(4) 0.003(4) -0.004(4)
Se1 0.0196(5) 0.0343(5) 0.0228(5) -0.0089(4) -0.0011(3) -0.0077(4)
O5 0.022(3) 0.034(3) 0.023(3) -0.008(3) -0.010(3) -0.009(3)
C5 0.045(7) 0.055(7) 0.023(5) -0.011(5) -0.009(4) -0.015(5)
C6 0.071(9) 0.035(6) 0.080(9) -0.004(6) -0.037(8) -0.020(6)
Rh2 0.0150(4) 0.0143(3) 0.0175(3) -0.0069(2) 0.0011(2) -0.0024(2)
O6 0.025(4) 0.019(3) 0.024(3) -0.007(2) -0.003(2) 0.001(2)
O7 0.019(3) 0.024(3) 0.029(3) -0.008(3) 0.002(2) -0.007(3)
O8 0.028(4) 0.025(3) 0.020(3) -0.006(2) -0.005(2) -0.004(3)
O9 0.021(3) 0.024(3) 0.032(3) -0.007(3) 0.001(3) -0.013(3)
C7 0.014(5) 0.019(4) 0.035(5) -0.011(4) 0.006(4) -0.003(3)
C8 0.018(3) 0.017(3) 0.016(3) -0.005(2) 0.005(2) 0.003(2)
C9 0.036(6) 0.032(5) 0.025(5) -0.007(4) 0.005(4) -0.010(4)
C10 0.023(5) 0.021(4) 0.034(5) -0.004(4) 0.003(4) -0.004(4)
Se2 0.0206(5) 0.0224(4) 0.0276(5) -0.0091(3) -0.0006(4) 0.0003(3)
O10 0.023(4) 0.024(3) 0.033(3) -0.017(3) 0.011(3) -0.003(3)
C11 0.030(4) 0.024(4) 0.036(4) -0.014(3) 0.010(3) 0.002(3)
C12 0.028(4) 0.029(4) 0.034(4) -0.012(3) 0.013(3) 0.002(3)

loop_
_atom_site_label
_atom_site_type_symbol
_atom_site_fract_x
_atom_site_fract_y
_atom_site_fract_z
_atom_site_U_iso_or_equiv
_atom_site_thermal_displace_type
_atom_site_occupancy
_atom_site_calc_flag
_atom_site_refinement_flags
_atom_site_disorder_group
Rh1 Rh 0.01859(7) 0.51762(6) 0.07987(4) 0.0154(2) Uani 1 d . .
O1 O -0.2021(7) 0.6010(6) 0.0814(4) 0.0211(13) Uani 1 d U .
O2 O 0.1024(7) 0.7059(6) 0.0354(4) 0.0237(13) Uani 1 d . .
O3 O 0.2369(7) 0.4299(6) 0.0686(4) 0.0197(12) Uani 1 d U .
O4 O -0.0681(8) 0.3285(6) 0.1142(4) 0.0270(14) Uani 1 d . .
C1 C -0.2753(10) 0.6080(8) 0.0076(5) 0.018(2) Uani 1 d . .
C2 C 0.1035(10) 0.7402(9) -0.0494(6) 0.020(2) Uani 1 d . .
C3 C -0.4423(10) 0.6834(10) 0.0154(6) 0.027(2) Uani 1 d D 1
F1 F -0.5387(16) 0.6303(15) -0.0429(8) 0.018(4) Uiso 0.50 d PD 1
F2 F -0.5034(15) 0.6801(15) 0.0986(7) 0.029(4) Uiso 0.50 d PD 1
F3 F -0.4278(17) 0.8171(11) -0.0156(11) 0.034(4) Uiso 0.50 d PD 1
F1X F -0.5385(20) 0.6590(18) -0.0486(9) 0.036(6) Uiso 0.500(4) d PD 2
F2X F -0.5080(14) 0.6393(14) 0.0983(7) 0.024(3) Uiso 0.50 d PD 2
F3X F -0.4263(17) 0.8185(11) 0.0123(11) 0.036(4) Uiso 0.50 d PD 2
C4 C 0.1619(11) 0.8854(9) -0.0817(7) 0.028(2) Uani 1 d D 1
F4 F 0.2529(18) 0.8836(16) -0.1581(9) 0.040(5) Uiso 0.50 d PD 1
F5 F 0.2485(18) 0.9297(15) -0.0148(8) 0.040(4) Uiso 0.50 d PD 1
F6 F 0.0420(14) 0.9712(14) -0.0971(11) 0.040(4) Uiso 0.50 d PD 1
F4X F 0.2840(15) 0.8792(14) -0.1386(9) 0.032(4) Uiso 0.500(4) d PD 2
F5X F 0.1992(19) 0.9553(15) -0.0136(8) 0.039(4) Uiso 0.50 d PD 2
F6X F 0.0445(14) 0.9597(14) -0.1289(11) 0.039(4) Uiso 0.50 d PD 2
Se1 Se 0.21877(10) 0.58865(10) 0.26231(6) 0.0250(2) Uani 1 d . .
O5 O 0.0385(7) 0.5535(6) 0.2296(4) 0.0257(14) Uani 1 d . .
C5 C 0.2076(14) 0.5403(12) 0.3939(7) 0.040(3) Uani 1 d . .
H5A H 0.2892(60) 0.5855(66) 0.4231(8) 0.060 Uiso 1 calc R .
H5B H 0.2220(92) 0.4413(15) 0.4068(7) 0.060 Uiso 1 calc R .
H5C H 0.1060(36) 0.5700(72) 0.4177(10) 0.060 Uiso 1 calc R .
C6 C 0.2018(17) 0.7842(12) 0.2641(10) 0.061(4) Uani 1 d . .
H6A H 0.2954(55) 0.8159(17) 0.2902(68) 0.091 Uiso 1 calc R .
H6B H 0.1110(71) 0.8089(14) 0.3012(59) 0.091 Uiso 1 calc R .
H6C H 0.1903(124) 0.8272(13) 0.2018(12) 0.091 Uiso 1 calc R .
Rh2 Rh -0.47411(7) 0.89330(6) 0.46519(4) 0.0152(2) Uani 1 d . .
O6 O -0.3895(7) 0.8096(6) 0.5878(4) 0.0225(13) Uani 1 d . .
O7 O -0.2580(7) 0.9636(6) 0.4263(4) 0.0234(13) Uani 1 d . .
O8 O -0.5606(7) 0.9918(6) 0.3462(4) 0.0235(13) Uani 1 d . .
O9 O -0.6925(7) 0.8348(6) 0.5093(4) 0.0252(14) Uani 1 d . .
C7 C -0.3931(10) 0.8855(9) 0.6537(6) 0.022(2) Uani 1 d . .
C8 C -0.2258(10) 1.0808(8) 0.4444(5) 0.017(2) Uani 1 d U .
C9 C -0.3401(12) 0.8140(10) 0.7449(6) 0.031(2) Uani 1 d D 1
F7 F -0.2157(12) 0.7240(12) 0.7298(8) 0.023(3) Uiso 0.50 d PD 1
F8 F -0.4547(14) 0.7436(16) 0.7852(10) 0.037(4) Uiso 0.50 d PD 1
F9 F -0.2879(18) 0.9014(11) 0.7997(8) 0.036(3) Uiso 0.50 d PD 1
F7X F -0.1972(15) 0.7603(17) 0.7428(11) 0.051(5) Uiso 0.500(4) d PD 2
F8X F -0.4397(16) 0.7087(15) 0.7701(11) 0.042(4) Uiso 0.50 d PD 2
F9X F -0.3526(19) 0.8959(13) 0.8132(9) 0.045(4) Uiso 0.50 d PD 2
C10 C -0.0750(11) 1.1379(9) 0.4034(6) 0.026(2) Uani 1 d D 1
F10 F 0.0304(19) 1.0382(14) 0.3845(12) 0.039(6) Uiso 0.50 d PD 1
F11 F -0.0074(13) 1.2160(12) 0.4642(8) 0.025(3) Uiso 0.50 d PD 1
F12 F -0.1005(15) 1.2194(14) 0.3279(8) 0.036(3) Uiso 0.50 d PD 1
F10X F 0.0412(16) 1.0396(12) 0.4047(11) 0.025(4) Uiso 0.500(4) d PD 2
F11X F -0.0274(17) 1.2489(13) 0.4363(10) 0.041(4) Uiso 0.50 d PD 2
F12X F -0.1016(14) 1.1760(14) 0.3113(7) 0.031(3) Uiso 0.50 d PD 2
Se2 Se -0.26733(11) 0.65483(9) 0.35642(6) 0.0232(2) Uani 1 d . .
O10 O -0.4465(7) 0.6958(6) 0.4003(4) 0.0260(14) Uani 1 d . .
C11 C -0.3181(12) 0.4924(9) 0.2985(7) 0.029(2) Uani 1 d U .
H11A H -0.2269(26) 0.4597(42) 0.2648(40) 0.044 Uiso 1 calc R .
H11B H -0.4034(55) 0.5152(19) 0.2565(36) 0.044 Uiso 1 calc R .
H11C H -0.3494(78) 0.4209(26) 0.3453(8) 0.044 Uiso 1 calc R .
C12 C -0.2549(12) 0.7843(10) 0.2477(7) 0.030(2) Uani 1 d U .
H12A H -0.1772(57) 0.7504(35) 0.2049(21) 0.045 Uiso 1 calc R .
H12B H -0.2251(79) 0.8729(22) 0.2650(9) 0.045 Uiso 1 calc R .
H12C H -0.3562(23) 0.7945(54) 0.2188(27) 0.045 Uiso 1 calc R .

loop_
_atom_type_symbol
_atom_type_description
_atom_type_scat_dispersion_real
_atom_type_scat_dispersion_imag
_atom_type_scat_source
C C 0.0033 0.0016 'International Tables Vol C Tables 4.2.6.8 and 6.1.1.4'
H H 0.0000 0.0000 'International Tables Vol C Tables 4.2.6.8 and 6.1.1.4'
O O 0.0106 0.0060 'International Tables Vol C Tables 4.2.6.8 and 6.1.1.4'
F F 0.0171 0.0103 'International Tables Vol C Tables 4.2.6.8 and 6.1.1.4'
Se Se -0.0929 2.2259 'International Tables Vol C Tables 4.2.6.8 and 6.1.1.4'
Rh Rh -1.1178 0.9187 'International Tables Vol C Tables 4.2.6.8 and 6.1.1.4'

loop_
_geom_angle_atom_site_label_1
_geom_angle_atom_site_label_2
_geom_angle_atom_site_label_3
_geom_angle
_geom_angle_site_symmetry_1
_geom_angle_site_symmetry_3
_geom_angle_publ_flag
O1 Rh1 O3 175.7(2) . . y
O1 Rh1 O4 89.4(3) . . y
O3 Rh1 O4 89.9(3) . . y
O1 Rh1 O2 90.1(2) . . y
O3 Rh1 O2 90.2(2) . . y
O4 Rh1 O2 175.7(2) . . y
O1 Rh1 O5 89.3(2) . . y
O3 Rh1 O5 95.0(2) . . y
O4 Rh1 O5 91.4(2) . . y
O2 Rh1 O5 92.8(2) . . y
O1 Rh1 Rh1 87.5(2) . 2_565 y
O3 Rh1 Rh1 88.2(2) . 2_565 y
O4 Rh1 Rh1 88.0(2) . 2_565 y
O2 Rh1 Rh1 87.8(2) . 2_565 y
O5 Rh1 Rh1 176.7(2) . 2_565 y
C1 O1 Rh1 117.0(5) . . n
C2 O2 Rh1 117.4(5) . . n
C1 O3 Rh1 116.3(5) 2_565 . n
C2 O4 Rh1 117.5(5) 2_565 . n
O3 C1 O1 131.0(8) 2_565 . n
O3 C1 C3 116.5(7) 2_565 . n
O1 C1 C3 112.4(7) . . n
O2 C2 O4 129.2(8) . 2_565 n
O2 C2 C4 116.7(7) . . n
O4 C2 C4 114.0(7) 2_565 . n
F2 C3 F3 107.2(12) . . n
F2 C3 F1 111.5(10) . . n
F3 C3 F1 106.6(11) . . n
F2 C3 C1 115.3(9) . . n
F3 C3 C1 107.8(9) . . n
F1 C3 C1 108.1(9) . . n
F1X C3 F3X 108.6(12) . . n
F1X C3 F2X 108.0(11) . . n
F3X C3 F2X 108.5(11) . . n
F1X C3 C1 114.1(11) . . n
F3X C3 C1 109.6(9) . . n
F2X C3 C1 108.0(9) . . n
F6 C4 F4 109.8(12) . . n
F6 C4 F5 108.8(12) . . n
F4 C4 F5 107.8(11) . . n
F6 C4 C2 109.6(9) . . n
F4 C4 C2 111.4(10) . . n
F5 C4 C2 109.3(9) . . n
F5X C4 F4X 108.4(11) . . n
F5X C4 F6X 107.4(12) . . n
F4X C4 F6X 107.1(11) . . n
F5X C4 C2 113.3(9) . . n
F4X C4 C2 111.7(9) . . n
F6X C4 C2 108.8(9) . . n
O5 Se1 C6 101.8(5) . . y
O5 Se1 C5 102.3(4) . . y
C6 Se1 C5 97.7(6) . . y
Se1 O5 Rh1 115.4(3) . . y
O6 Rh2 O8 175.5(2) . . y
O6 Rh2 O7 90.7(2) . . y
O8 Rh2 O7 88.7(2) . . y
O6 Rh2 O9 88.7(3) . . y
O8 Rh2 O9 91.7(3) . . y
O7 Rh2 O9 175.9(2) . . y
O6 Rh2 O10 93.6(2) . . y
O8 Rh2 O10 90.9(2) . . y
O7 Rh2 O10 96.3(2) . . y
O9 Rh2 O10 87.7(2) . . y
O6 Rh2 Rh2 88.2(2) . 2_476 y
O8 Rh2 Rh2 87.4(2) . 2_476 y
O7 Rh2 Rh2 87.7(2) . 2_476 y
O9 Rh2 Rh2 88.3(2) . 2_476 y
O10 Rh2 Rh2 175.6(2) . 2_476 y
C7 O6 Rh2 117.5(6) . . n
C8 O7 Rh2 118.4(5) . . n
C7 O8 Rh2 118.3(6) 2_476 . n
C8 O9 Rh2 116.8(5) 2_476 . n
O8 C7 O6 128.7(9) 2_476 . n
O8 C7 C9 116.4(8) 2_476 . n
O6 C7 C9 114.9(8) . . n
O7 C8 O9 128.7(8) . 2_476 n
O7 C8 C10 117.2(7) . . n
O9 C8 C10 114.1(7) 2_476 . n
F8 C9 F9 110.9(11) . . n
F8 C9 F7 108.5(11) . . n
F9 C9 F7 105.9(11) . . n
F8 C9 C7 110.0(10) . . n
F9 C9 C7 112.2(9) . . n
F7 C9 C7 109.2(8) . . n
F7X C9 F9X 108.6(12) . . n
F7X C9 F8X 107.7(12) . . n
F9X C9 F8X 105.2(12) . . n
F7X C9 C7 114.1(10) . . n
F9X C9 C7 112.8(10) . . n
F8X C9 C7 108.0(10) . . n
F12 C10 F10 108.8(12) . . n
F12 C10 F11 106.7(10) . . n
F10 C10 F11 107.3(11) . . n
F12 C10 C8 111.4(9) . . n
F10 C10 C8 112.3(10) . . n
F11 C10 C8 110.2(8) . . n
F11X C10 F10X 110.7(11) . . n
F11X C10 F12X 105.4(11) . . n
F10X C10 F12X 105.3(11) . . n
F11X C10 C8 116.5(9) . . n
F10X C10 C8 111.4(9) . . n
F12X C10 C8 106.7(8) . . n
O10 Se2 C12 101.9(4) . . y
O10 Se2 C11 99.1(4) . . y
C12 Se2 C11 99.0(4) . . y
Se2 O10 Rh2 117.2(3) . . y

loop_
_geom_bond_atom_site_label_1
_geom_bond_atom_site_label_2
_geom_bond_distance
_geom_bond_site_symmetry_2
_geom_bond_publ_flag
Rh1 O1 2.022(6) . y
Rh1 O3 2.028(6) . y
Rh1 O4 2.032(6) . y
Rh1 O2 2.042(6) . y
Rh1 O5 2.259(6) . y
Rh1 Rh1 2.4215(12) 2_565 y
O1 C1 1.255(10) . n
O2 C2 1.251(10) . n
O3 C1 1.238(10) 2_565 n
O4 C2 1.262(10) 2_565 n
C1 O3 1.239(10) 2_565 n
C1 C3 1.583(13) . n
C2 O4 1.262(10) 2_565 n
C2 C4 1.549(12) . n
C3 F2 1.308(14) . n
C3 F3 1.350(14) . n
C3 F1 1.352(13) . n
C3 F1X 1.306(15) . n
C3 F3X 1.328(14) . n
C3 F2X 1.361(13) . n
C4 F6 1.305(15) . n
C4 F4 1.344(15) . n
C4 F5 1.355(14) . n
C4 F5X 1.312(14) . n
C4 F4X 1.320(14) . n
C4 F6X 1.373(14) . n
Se1 O5 1.683(6) . y
Se1 C6 1.911(12) . y
Se1 C5 1.935(10) . y
Rh2 O6 2.033(6) . y
Rh2 O8 2.042(6) . y
Rh2 O7 2.045(6) . y
Rh2 O9 2.045(6) . y
Rh2 O10 2.229(6) . y
Rh2 Rh2 2.4234(13) 2_476 y
O6 C7 1.268(10) . n
O7 C8 1.242(10) . n
O8 C7 1.245(10) 2_476 n
O9 C8 1.287(10) 2_476 n
C7 O8 1.245(10) 2_476 n
C7 C9 1.514(13) . n
C8 O9 1.287(10) 2_476 n
C8 C10 1.512(12) . n
C9 F8 1.315(14) . n
C9 F9 1.322(14) . n
C9 F7 1.376(14) . n
C9 F7X 1.31(2) . n
C9 F9X 1.336(14) . n
C9 F8X 1.379(15) . n
C10 F12 1.314(14) . n
C10 F10 1.341(15) . n
C10 F11 1.378(13) . n
C10 F11X 1.311(14) . n
C10 F10X 1.350(14) . n
C10 F12X 1.383(14) . n
Se2 O10 1.691(6) . y
Se2 C12 1.935(10) . y
Se2 C11 1.937(9) . y
